data_4134987
loop_
_publ_author_name
'L\"owe, Pawel'
'Feldt, Milica'
'W\"unsche, Marius A'
'Wilm, Lukas F. B.'
'Dielmann, Fabian'

_publ_section_title
;
 Oxophosphonium-Alkyne Cycloaddition Reactions: Reversible Formation of
 1,2-Oxaphosphetes and Six-membered Phosphorus Heterocycles.
;
_journal_issue 21
_journal_name_full 'Journal of the American Chemical Society'
_journal_page_first 9818
_journal_page_last 9826
_journal_paper_doi 10.1021/jacs.0c03494
_journal_volume 142
_journal_year 2020
_chemical_formula_moiety 'C64 H81 N7 O P, C32 H12 B F24'
_chemical_formula_sum 'C96 H93 B F24 N7 O P'
_chemical_formula_weight 1858.55
_space_group_crystal_system monoclinic
_space_group_IT_number 14
_space_group_name_Hall '-P 2ybc'
_space_group_name_H-M_alt 'P 1 21/c 1'
_atom_sites_solution_hydrogens geom
_atom_sites_solution_primary dual
_audit_creation_date 2018-09-03
_audit_creation_method
;
Olex2 1.2
(compiled 2018.05.29 svn.r3508 for OlexSys, GUI svn.r5506)
;
_cell_angle_alpha 90
_cell_angle_beta 98.973(2)
_cell_angle_gamma 90
_cell_formula_units_Z 4
_cell_length_a 14.4315(9)
_cell_length_b 33.871(2)
_cell_length_c 19.0779(11)
_cell_measurement_reflns_used 9372
_cell_measurement_temperature 100(2)
_cell_measurement_theta_max 28.271
_cell_measurement_theta_min 2.245
_cell_volume 9211.3(10)
_computing_cell_refinement 'SAINT v8.37A (Bruker, 2015)'
_computing_data_reduction 'SAINT v8.37A (Bruker, 2015)'
_computing_molecular_graphics 'Olex2 (Dolomanov et al., 2009)'
_computing_publication_material 'Olex2 (Dolomanov et al., 2009)'
_computing_structure_refinement 'ShelXL (Sheldrick, 2015)'
_computing_structure_solution 'XT (Sheldrick, 2015)'
_diffrn_ambient_temperature 100
_diffrn_measured_fraction_theta_full 0.999
_diffrn_measured_fraction_theta_max 0.998
_diffrn_measurement_device_type 'Bruker APEX-II CCD'
_diffrn_measurement_method '\f and \w scans'
_diffrn_radiation_type MoK\a
_diffrn_radiation_wavelength 0.71073
_diffrn_reflns_av_R_equivalents 0.0247
_diffrn_reflns_av_unetI/netI 0.0160
_diffrn_reflns_Laue_measured_fraction_full 0.999
_diffrn_reflns_Laue_measured_fraction_max 0.998
_diffrn_reflns_limit_h_max 19
_diffrn_reflns_limit_h_min -19
_diffrn_reflns_limit_k_max 45
_diffrn_reflns_limit_k_min -45
_diffrn_reflns_limit_l_max 25
_diffrn_reflns_limit_l_min -25
_diffrn_reflns_number 143649
_diffrn_reflns_point_group_measured_fraction_full 0.999
_diffrn_reflns_point_group_measured_fraction_max 0.998
_diffrn_reflns_theta_full 25.242
_diffrn_reflns_theta_max 28.287
_diffrn_reflns_theta_min 1.550
_diffrn_standards_number 0
_exptl_absorpt_coefficient_mu 0.130
_exptl_absorpt_correction_T_max 1.0000
_exptl_absorpt_correction_T_min 0.8921
_exptl_absorpt_correction_type multi-scan
_exptl_absorpt_process_details
'SADABS-2016/2 (Bruker,2016/2) was used for absorption correction. wR2(int) was 0.0681 before and 0.0312 after correction. The Ratio of minimum to maximum transmission is 0.8921. The \l/2 correction factor is Not present.'
_exptl_crystal_colour colourless
_exptl_crystal_colour_primary colourless
_exptl_crystal_density_diffrn 1.340
_exptl_crystal_description block
_exptl_crystal_F_000 3848
_exptl_crystal_size_max 0.33
_exptl_crystal_size_mid 0.31
_exptl_crystal_size_min 0.27
_refine_diff_density_max 1.161
_refine_diff_density_min -0.987
_refine_diff_density_rms 0.080
_refine_ls_extinction_method none
_refine_ls_goodness_of_fit_ref 1.027
_refine_ls_hydrogen_treatment constr
_refine_ls_matrix_type full
_refine_ls_number_parameters 1356
_refine_ls_number_reflns 22814
_refine_ls_number_restraints 42
_refine_ls_restrained_S_all 1.028
_refine_ls_R_factor_all 0.0842
_refine_ls_R_factor_gt 0.0751
_refine_ls_shift/su_max 0.001
_refine_ls_shift/su_mean 0.000
_refine_ls_structure_factor_coef Fsqd
_refine_ls_weighting_details 'w=1/[\s^2^(Fo^2^)+(0.1125P)^2^+13.9160P] where P=(Fo^2^+2Fc^2^)/3'
_refine_ls_weighting_scheme calc
_refine_ls_wR_factor_gt 0.2072
_refine_ls_wR_factor_ref 0.2163
_reflns_Friedel_coverage 0.000
_reflns_number_gt 19604
_reflns_number_total 22814
_reflns_threshold_expression 'I > 2\s(I)'
_cod_data_source_file ja0c03494_si_003.cif
_cod_data_source_block compound3
_cod_depositor_comments 'Adding full bibliography for 4134986--4134987.cif.'
_cod_original_cell_volume 9211.2(10)
_cod_database_code 4134987
_shelxl_version_number 2013-4
_shelx_space_group_comment
;
The symmetry employed for this shelxl refinement is uniquely defined
by the following loop, which should always be used as a source of
symmetry information in preference to the above space-group names.
They are only intended as comments.
;
_shelx_estimated_absorpt_t_max 0.966
_shelx_estimated_absorpt_t_min 0.958
_olex2_refinement_description
;
1. Fixed Uiso
 At 1.2 times of:
  All C(H) groups
 At 1.5 times of:
  All C(H,H,H) groups, All C(H,H,H,H,H,H) groups
2. Uiso/Uaniso restraints and constraints
Uanis(C35A) \\sim Ueq, Uanis(C31A) \\sim Ueq, Uanis(C27A) \\sim Ueq, Uanis(C8A)
\\sim Ueq, Uanis(C8) \\sim Ueq, Uanis(F1A) \\sim Ueq, Uanis(C37A) \\sim Ueq:
with sigma of 0.006 and sigma for terminal atoms of 0.01
3. Others
 Sof(C6)=Sof(H6)=Sof(C7)=Sof(H7)=Sof(C8)=Sof(H8)=Sof(C9)=Sof(H9)=Sof(C10)=
 Sof(H10)=1-FVAR(1)
 Sof(C6A)=Sof(H6A)=Sof(C7A)=Sof(H7A)=Sof(C8A)=Sof(H8A)=Sof(C9A)=Sof(H9A)=
 Sof(C10A)=Sof(H10A)=FVAR(1)
 Sof(F1A)=Sof(F2A)=Sof(F3A)=1-FVAR(2)
 Sof(F1)=Sof(F2)=Sof(F3)=FVAR(2)
 Sof(C27)=Sof(C28)=Sof(H28)=Sof(C29)=Sof(H29)=Sof(C30)=Sof(H30)=Sof(C31)=
 Sof(C32)=Sof(H32)=Sof(C33)=Sof(H33A)=Sof(H33B)=Sof(H33C)=Sof(H34D)=Sof(H34E)=
 Sof(H34F)=Sof(C35)=Sof(H35)=Sof(C36)=Sof(H36D)=Sof(H36E)=Sof(H36F)=Sof(C37)=
 Sof(H37A)=Sof(H37B)=Sof(H37C)=1-FVAR(3)
 Sof(C27A)=Sof(C28A)=Sof(H28A)=Sof(C29A)=Sof(H29A)=Sof(C30A)=Sof(H30A)=
 Sof(C31A)=Sof(C32A)=Sof(H32A)=Sof(C33A)=Sof(H33D)=Sof(H33E)=Sof(H33F)=
 Sof(H34A)=Sof(H34B)=Sof(H34C)=Sof(C35A)=Sof(H35A)=Sof(C36A)=Sof(H36A)=
 Sof(H36B)=Sof(H36C)=Sof(C37A)=Sof(H37D)=Sof(H37E)=Sof(H37F)=FVAR(3)
4.a Ternary CH refined with riding coordinates:
 C20(H20), C23(H23), C32(H32), C32A(H32A), C35A(H35A), C35(H35), C47(H47),
 C50(H50), C59(H59), C62(H62)
4.b Aromatic/amide H refined with riding coordinates:
 C3(H3), C6A(H6A), C6(H6), C7(H7), C7A(H7A), C8(H8), C8A(H8A), C9A(H9A),
 C9(H9), C10A(H10A), C10(H10), C12(H12), C13(H13), C16(H16), C17(H17), C18(H18),
  C28A(H28A), C28(H28), C29A(H29A), C29(H29), C30(H30), C30A(H30A), C39(H39),
 C40(H40), C43(H43), C44(H44), C45(H45), C55(H55), C56(H56), C57(H57), C66(H66),
  C68(H68), C70(H70), C74(H74), C76(H76), C78(H78), C82(H82), C84(H84),
 C86(H86), C90(H90), C92(H92), C94(H94)
4.c Idealised Me refined as rotating group:
 C2(H2A,H2B,H2C), C21(H21A,H21B,H21C), C22(H22A,H22B,H22C), C24(H24A,H24B,
 H24C), C25(H25A,H25B,H25C), C33(H33A,H33B,H33C), C33A(H33D,H33E,H33F),
 C34(H34A,H34B,H34C), C34(H34D,H34E,H34F), C36A(H36A,H36B,H36C), C36(H36D,H36E,
 H36F), C37(H37A,H37B,H37C), C37A(H37D,H37E,H37F), C48(H48A,H48B,H48C),
 C49(H49A,H49B,H49C), C51(H51A,H51B,H51C), C52(H52A,H52B,H52C), C60(H60A,H60B,
 H60C), C61(H61A,H61B,H61C), C63(H63A,H63B,H63C), C64(H64A,H64B,H64C)
;
_olex2_submission_special_instructions 'No special instructions were received'

loop_
_space_group_symop_operation_xyz
'x, y, z'
'-x, y+1/2, -z+1/2'
'-x, -y, -z'
'x, -y-1/2, z-1/2'

loop_
_atom_site_label
_atom_site_type_symbol
_atom_site_fract_x
_atom_site_fract_y
_atom_site_fract_z
_atom_site_U_iso_or_equiv
_atom_site_adp_type
_atom_site_occupancy
_atom_site_site_symmetry_order
_atom_site_calc_flag
_atom_site_refinement_flags_posn
_atom_site_refinement_flags_adp
_atom_site_refinement_flags_occupancy
_atom_site_disorder_assembly
_atom_site_disorder_group
P1 P 0.58213(3) 0.35506(2) 0.82936(2) 0.01340(11) Uani 1 1 d . . . . .
O1 O 0.55213(11) 0.28235(4) 0.73522(9) 0.0244(3) Uani 1 1 d . . . . .
N1 N 0.64711(12) 0.33771(5) 0.77097(9) 0.0194(3) Uani 1 1 d . . . . .
N2 N 0.54766(12) 0.39768(5) 0.80614(10) 0.0207(3) Uani 1 1 d . . . . .
N3 N 0.51192(12) 0.45217(5) 0.73057(9) 0.0208(3) Uani 1 1 d . . . . .
N4 N 0.39166(12) 0.41812(5) 0.75190(9) 0.0200(3) Uani 1 1 d . . . . .
N5 N 0.64323(11) 0.35912(5) 0.90539(9) 0.0173(3) Uani 1 1 d . . . . .
N6 N 0.79456(12) 0.35426(5) 0.97188(9) 0.0197(3) Uani 1 1 d . . . . .
N7 N 0.70882(13) 0.30149(5) 0.97308(10) 0.0220(4) Uani 1 1 d . . . . .
C1 C 0.62632(14) 0.30756(6) 0.73302(11) 0.0204(4) Uani 1 1 d . . . . .
C2 C 0.68162(18) 0.29379(7) 0.67722(14) 0.0323(5) Uani 1 1 d . . . . .
H2A H 0.7027 0.2666 0.6875 0.048 Uiso 1 1 calc GR . . . .
H2B H 0.7362 0.3110 0.6771 0.048 Uiso 1 1 calc GR . . . .
H2C H 0.6420 0.2948 0.6306 0.048 Uiso 1 1 calc GR . . . .
C3 C 0.49315(13) 0.31914(6) 0.82590(10) 0.0160(3) Uani 1 1 d . . . . .
H3 H 0.4463 0.3220 0.8555 0.019 Uiso 1 1 calc R . . . .
C4 C 0.48992(13) 0.28793(6) 0.78272(11) 0.0181(4) Uani 1 1 d . . . . .
C5 C 0.41998(15) 0.25580(6) 0.77717(12) 0.0245(4) Uani 1 1 d . . . . .
C6A C 0.3480(12) 0.2547(7) 0.8178(11) 0.026(3) Uani 0.348(18) 1 d . . P A 1
H6A H 0.3448 0.2746 0.8524 0.031 Uiso 0.348(18) 1 calc R . P A 1
C6 C 0.3706(7) 0.2490(3) 0.8305(6) 0.0292(17) Uani 0.652(18) 1 d . . P A 2
H6 H 0.3832 0.2643 0.8727 0.035 Uiso 0.652(18) 1 calc R . P A 2
C7 C 0.3009(7) 0.2196(3) 0.8247(6) 0.0327(18) Uani 0.652(18) 1 d . . P A 2
H7 H 0.2696 0.2142 0.8639 0.039 Uiso 0.652(18) 1 calc R . P A 2
C7A C 0.2816(13) 0.2255(6) 0.8090(10) 0.025(3) Uani 0.348(18) 1 d . . P A 1
H7A H 0.2266 0.2278 0.8305 0.030 Uiso 0.348(18) 1 calc R . P A 1
C8 C 0.2784(7) 0.1994(3) 0.7647(7) 0.041(2) Uani 0.652(18) 1 d . U P A 2
H8 H 0.2306 0.1799 0.7611 0.049 Uiso 0.652(18) 1 calc R . P A 2
C8A C 0.2956(13) 0.1917(5) 0.7671(10) 0.030(3) Uani 0.348(18) 1 d . U P A 1
H8A H 0.2517 0.1706 0.7620 0.036 Uiso 0.348(18) 1 calc R . P A 1
C9A C 0.3704(14) 0.1903(4) 0.7360(8) 0.059(4) Uani 0.348(18) 1 d . . P A 1
H9A H 0.3799 0.1676 0.7086 0.071 Uiso 0.348(18) 1 calc R . P A 1
C9 C 0.3252(8) 0.2069(3) 0.7061(5) 0.076(4) Uani 0.652(18) 1 d . . P A 2
H9 H 0.3093 0.1925 0.6633 0.092 Uiso 0.652(18) 1 calc R . P A 2
C10A C 0.4366(11) 0.2206(4) 0.7411(7) 0.042(3) Uani 0.348(18) 1 d . . P A 1
H10A H 0.4921 0.2177 0.7207 0.050 Uiso 0.348(18) 1 calc R . P A 1
C10 C 0.3948(7) 0.2357(3) 0.7121(5) 0.057(3) Uani 0.652(18) 1 d . . P A 2
H10 H 0.4252 0.2418 0.6727 0.069 Uiso 0.652(18) 1 calc R . P A 2
C11 C 0.48764(13) 0.41932(6) 0.76531(10) 0.0164(3) Uani 1 1 d . . . . .
C12 C 0.43212(16) 0.47121(7) 0.69672(13) 0.0272(5) Uani 1 1 d . . . . .
H12 H 0.4304 0.4949 0.6698 0.033 Uiso 1 1 calc R . . . .
C13 C 0.35811(16) 0.45010(7) 0.70904(13) 0.0277(5) Uani 1 1 d . . . . .
H13 H 0.2942 0.4558 0.6918 0.033 Uiso 1 1 calc R . . . .
C14 C 0.60588(15) 0.46694(6) 0.73230(12) 0.0240(4) Uani 1 1 d . . . . .
C15 C 0.65652(17) 0.45369(8) 0.67982(14) 0.0313(5) Uani 1 1 d . . . . .
C16 C 0.74571(19) 0.46985(9) 0.68099(17) 0.0414(6) Uani 1 1 d . . . . .
H16 H 0.7828 0.4619 0.6465 0.050 Uiso 1 1 calc R . . . .
C17 C 0.78047(19) 0.49718(9) 0.73158(19) 0.0464(7) Uani 1 1 d . . . . .
H17 H 0.8413 0.5078 0.7314 0.056 Uiso 1 1 calc R . . . .
C18 C 0.72941(19) 0.50937(9) 0.78221(18) 0.0431(7) Uani 1 1 d . . . . .
H18 H 0.7552 0.5282 0.8167 0.052 Uiso 1 1 calc R . . . .
C19 C 0.63921(17) 0.49431(7) 0.78365(14) 0.0312(5) Uani 1 1 d . . . . .
C20 C 0.6147(2) 0.42280(9) 0.62512(16) 0.0404(6) Uani 1 1 d . . . . .
H20 H 0.5730 0.4054 0.6488 0.048 Uiso 1 1 calc R . . . .
C21 C 0.6867(3) 0.39658(11) 0.59884(18) 0.0514(8) Uani 1 1 d . . . . .
H21A H 0.7257 0.4124 0.5719 0.077 Uiso 1 1 calc GR . . . .
H21B H 0.6547 0.3759 0.5682 0.077 Uiso 1 1 calc GR . . . .
H21C H 0.7263 0.3844 0.6394 0.077 Uiso 1 1 calc GR . . . .
C22 C 0.5536(3) 0.44237(12) 0.5623(2) 0.0636(10) Uani 1 1 d . . . . .
H22A H 0.5030 0.4571 0.5792 0.095 Uiso 1 1 calc GR . . . .
H22B H 0.5265 0.4221 0.5286 0.095 Uiso 1 1 calc GR . . . .
H22C H 0.5919 0.4605 0.5388 0.095 Uiso 1 1 calc GR . . . .
C23 C 0.58299(19) 0.50673(9) 0.84094(14) 0.0382(6) Uani 1 1 d . . . . .
H23 H 0.5174 0.4970 0.8263 0.046 Uiso 1 1 calc R . . . .
C24 C 0.6212(3) 0.48669(10) 0.91104(17) 0.0524(8) Uani 1 1 d . . . . .
H24A H 0.6209 0.4580 0.9043 0.079 Uiso 1 1 calc GR . . . .
H24B H 0.5818 0.4935 0.9467 0.079 Uiso 1 1 calc GR . . . .
H24C H 0.6856 0.4957 0.9272 0.079 Uiso 1 1 calc GR . . . .
C25 C 0.5778(3) 0.55143(11) 0.8495(2) 0.0577(9) Uani 1 1 d . . . . .
H25A H 0.6405 0.5617 0.8674 0.087 Uiso 1 1 calc GR . . . .
H25B H 0.5352 0.5578 0.8832 0.087 Uiso 1 1 calc GR . . . .
H25C H 0.5545 0.5635 0.8034 0.087 Uiso 1 1 calc GR . . . .
C26 C 0.33230(13) 0.38762(6) 0.77210(11) 0.0191(4) Uani 1 1 d . . . . .
C27A C 0.2913(16) 0.3537(7) 0.7334(11) 0.026(5) Uani 0.227(9) 1 d . U P B 1
C27 C 0.3035(4) 0.35953(17) 0.7187(3) 0.0197(10) Uani 0.773(9) 1 d . . P B 2
C28A C 0.2413(13) 0.3279(6) 0.7650(13) 0.031(4) Uani 0.227(9) 1 d . . P B 1
H28A H 0.2136 0.3062 0.7380 0.037 Uiso 0.227(9) 1 calc R . P B 1
C28 C 0.2428(4) 0.33013(16) 0.7354(3) 0.0322(12) Uani 0.773(9) 1 d . . P B 2
H28 H 0.2214 0.3103 0.7015 0.039 Uiso 0.773(9) 1 calc R . P B 2
C29A C 0.2281(13) 0.3313(6) 0.8337(13) 0.036(4) Uani 0.227(9) 1 d . . P B 1
H29A H 0.1933 0.3114 0.8534 0.043 Uiso 0.227(9) 1 calc R . P B 1
C29 C 0.2136(4) 0.32974(17) 0.8009(4) 0.0399(14) Uani 0.773(9) 1 d . . P B 2
H29 H 0.1738 0.3091 0.8122 0.048 Uiso 0.773(9) 1 calc R . P B 2
C30 C 0.2411(5) 0.3586(3) 0.8501(3) 0.0360(14) Uani 0.773(9) 1 d . . P B 2
H30 H 0.2193 0.3580 0.8945 0.043 Uiso 0.773(9) 1 calc R . P B 2
C30A C 0.2625(15) 0.3615(7) 0.8744(12) 0.032(4) Uani 0.227(9) 1 d . . P B 1
H30A H 0.2498 0.3626 0.9217 0.038 Uiso 0.227(9) 1 calc R . P B 1
C31A C 0.3188(14) 0.3932(7) 0.8502(10) 0.019(4) Uani 0.227(9) 1 d . U P B 1
C31 C 0.3005(4) 0.38889(18) 0.8358(3) 0.0212(10) Uani 0.773(9) 1 d . . P B 2
C32 C 0.3321(3) 0.36159(15) 0.6452(2) 0.0308(9) Uani 0.773(9) 1 d . . P B 2
H32 H 0.3863 0.3802 0.6472 0.037 Uiso 0.773(9) 1 calc R . P B 2
C32A C 0.3003(12) 0.3518(4) 0.6557(9) 0.033(3) Uani 0.227(9) 1 d . . P B 1
H32A H 0.2774 0.3247 0.6418 0.040 Uiso 0.227(9) 1 calc R . P B 1
C33 C 0.3613(4) 0.32153(14) 0.6186(2) 0.0567(15) Uani 0.773(9) 1 d . . P B 2
H33A H 0.4169 0.3119 0.6501 0.085 Uiso 0.773(9) 1 calc GR . P B 2
H33B H 0.3759 0.3244 0.5704 0.085 Uiso 0.773(9) 1 calc GR . P B 2
H33C H 0.3099 0.3026 0.6183 0.085 Uiso 0.773(9) 1 calc GR . P B 2
C33A C 0.3994(10) 0.3526(5) 0.6342(7) 0.048(4) Uani 0.227(9) 1 d . . P B 1
H33D H 0.4295 0.3780 0.6479 0.072 Uiso 0.227(9) 1 calc GR . P B 1
H33E H 0.3942 0.3492 0.5828 0.072 Uiso 0.227(9) 1 calc GR . P B 1
H33F H 0.4373 0.3312 0.6584 0.072 Uiso 0.227(9) 1 calc GR . P B 1
C34 C 0.2496(3) 0.37827(11) 0.59315(18) 0.0565(9) Uani 1 1 d . . . . .
H34A H 0.1815 0.3758 0.5905 0.085 Uiso 0.227(9) 1 calc GR . P B 1
H34B H 0.2679 0.3695 0.5483 0.085 Uiso 0.227(9) 1 calc GR . P B 1
H34C H 0.2680 0.4059 0.6018 0.085 Uiso 0.227(9) 1 calc GR . P B 1
H34D H 0.1979 0.3592 0.5872 0.085 Uiso 0.773(9) 1 calc GR . P B 2
H34E H 0.2698 0.3831 0.5472 0.085 Uiso 0.773(9) 1 calc GR . P B 2
H34F H 0.2286 0.4031 0.6119 0.085 Uiso 0.773(9) 1 calc GR . P B 2
C35A C 0.3544(11) 0.4260(6) 0.8929(10) 0.018(3) Uani 0.227(9) 1 d . U P B 1
H35A H 0.3910 0.4442 0.8663 0.021 Uiso 0.227(9) 1 calc R . P B 1
C35 C 0.3245(4) 0.4232(2) 0.8879(3) 0.0303(11) Uani 0.773(9) 1 d . . P B 2
H35 H 0.3324 0.4471 0.8584 0.036 Uiso 0.773(9) 1 calc R . P B 2
C36A C 0.2763(13) 0.4470(6) 0.9189(11) 0.046(4) Uani 0.227(9) 1 d . . P B 1
H36A H 0.2464 0.4292 0.9492 0.069 Uiso 0.227(9) 1 calc GR . P B 1
H36B H 0.2301 0.4553 0.8784 0.069 Uiso 0.227(9) 1 calc GR . P B 1
H36C H 0.3008 0.4702 0.9462 0.069 Uiso 0.227(9) 1 calc GR . P B 1
C36 C 0.2468(5) 0.4332(2) 0.9310(3) 0.0573(16) Uani 0.773(9) 1 d . . P B 2
H36D H 0.1865 0.4346 0.8993 0.086 Uiso 0.773(9) 1 calc GR . P B 2
H36E H 0.2602 0.4587 0.9546 0.086 Uiso 0.773(9) 1 calc GR . P B 2
H36F H 0.2438 0.4126 0.9667 0.086 Uiso 0.773(9) 1 calc GR . P B 2
C37 C 0.4216(7) 0.4177(3) 0.9407(6) 0.0449(19) Uani 0.773(9) 1 d . . P B 2
H37A H 0.4153 0.3962 0.9739 0.067 Uiso 0.773(9) 1 calc GR . P B 2
H37B H 0.4372 0.4422 0.9672 0.067 Uiso 0.773(9) 1 calc GR . P B 2
H37C H 0.4716 0.4114 0.9132 0.067 Uiso 0.773(9) 1 calc GR . P B 2
C37A C 0.409(2) 0.4089(8) 0.9462(17) 0.033(5) Uani 0.227(9) 1 d . U P B 1
H37D H 0.4236 0.4278 0.9853 0.050 Uiso 0.227(9) 1 calc GR . P B 1
H37E H 0.4669 0.4001 0.9306 0.050 Uiso 0.227(9) 1 calc GR . P B 1
H37F H 0.3761 0.3861 0.9625 0.050 Uiso 0.227(9) 1 calc GR . P B 1
C38 C 0.70901(14) 0.33885(6) 0.94470(10) 0.0171(4) Uani 1 1 d . . . . .
C39 C 0.79436(17) 0.29463(7) 1.01625(13) 0.0307(5) Uani 1 1 d . . . . .
H39 H 0.8121 0.2710 1.0418 0.037 Uiso 1 1 calc R . . . .
C40 C 0.84698(16) 0.32690(7) 1.01549(13) 0.0291(5) Uani 1 1 d . . . . .
H40 H 0.9088 0.3305 1.0402 0.035 Uiso 1 1 calc R . . . .
C41 C 0.63535(15) 0.27219(6) 0.96616(11) 0.0231(4) Uani 1 1 d . . . . .
C42 C 0.65079(17) 0.23695(6) 0.93124(13) 0.0272(4) Uani 1 1 d . . . . .
C43 C 0.5852(2) 0.20668(7) 0.93300(16) 0.0383(6) Uani 1 1 d . . . . .
H43 H 0.5932 0.1824 0.9099 0.046 Uiso 1 1 calc R . . . .
C44 C 0.5095(2) 0.21162(9) 0.9676(2) 0.0514(8) Uani 1 1 d . . . . .
H44 H 0.4662 0.1906 0.9685 0.062 Uiso 1 1 calc R . . . .
C45 C 0.4952(2) 0.24696(9) 1.00112(19) 0.0468(7) Uani 1 1 d . . . . .
H45 H 0.4417 0.2499 1.0240 0.056 Uiso 1 1 calc R . . . .
C46 C 0.55854(18) 0.27821(7) 1.00163(13) 0.0307(5) Uani 1 1 d . . . . .
C47 C 0.73510(19) 0.23003(7) 0.89400(16) 0.0370(6) Uani 1 1 d . . . . .
H47 H 0.7669 0.2560 0.8897 0.044 Uiso 1 1 calc R . . . .
C48 C 0.7063(3) 0.21313(9) 0.81922(18) 0.0490(7) Uani 1 1 d . . . . .
H48A H 0.6790 0.1868 0.8225 0.074 Uiso 1 1 calc GR . . . .
H48B H 0.7616 0.2112 0.7954 0.074 Uiso 1 1 calc GR . . . .
H48C H 0.6598 0.2306 0.7919 0.074 Uiso 1 1 calc GR . . . .
C49 C 0.8056(2) 0.20200(10) 0.9376(2) 0.0566(9) Uani 1 1 d . . . . .
H49A H 0.8237 0.2127 0.9855 0.085 Uiso 1 1 calc GR . . . .
H49B H 0.8615 0.1994 0.9145 0.085 Uiso 1 1 calc GR . . . .
H49C H 0.7767 0.1760 0.9405 0.085 Uiso 1 1 calc GR . . . .
C50 C 0.5464(2) 0.31618(8) 1.04181(14) 0.0369(6) Uani 1 1 d . . . . .
H50 H 0.5677 0.3385 1.0140 0.044 Uiso 1 1 calc R . . . .
C51 C 0.6085(3) 0.31589(10) 1.11502(16) 0.0521(8) Uani 1 1 d . . . . .
H51A H 0.5895 0.2941 1.1434 0.078 Uiso 1 1 calc GR . . . .
H51B H 0.6014 0.3410 1.1392 0.078 Uiso 1 1 calc GR . . . .
H51C H 0.6743 0.3124 1.1091 0.078 Uiso 1 1 calc GR . . . .
C52 C 0.4443(3) 0.32397(10) 1.0501(2) 0.0557(9) Uani 1 1 d . . . . .
H52A H 0.4046 0.3222 1.0036 0.084 Uiso 1 1 calc GR . . . .
H52B H 0.4389 0.3504 1.0698 0.084 Uiso 1 1 calc GR . . . .
H52C H 0.4240 0.3043 1.0822 0.084 Uiso 1 1 calc GR . . . .
C53 C 0.82483(14) 0.39432(6) 0.96371(11) 0.0207(4) Uani 1 1 d . . . . .
C54 C 0.81301(16) 0.42135(7) 1.01709(12) 0.0267(4) Uani 1 1 d . . . . .
C55 C 0.85057(19) 0.45913(8) 1.01148(16) 0.0374(6) Uani 1 1 d . . . . .
H55 H 0.8451 0.4782 1.0471 0.045 Uiso 1 1 calc R . . . .
C56 C 0.89515(19) 0.46913(8) 0.95537(17) 0.0405(6) Uani 1 1 d . . . . .
H56 H 0.9196 0.4950 0.9524 0.049 Uiso 1 1 calc R . . . .
C57 C 0.90461(17) 0.44179(8) 0.90317(15) 0.0350(5) Uani 1 1 d . . . . .
H57 H 0.9351 0.4492 0.8645 0.042 Uiso 1 1 calc R . . . .
C58 C 0.87020(15) 0.40359(7) 0.90624(12) 0.0254(4) Uani 1 1 d . . . . .
C59 C 0.76595(19) 0.40962(8) 1.07943(13) 0.0338(5) Uani 1 1 d . . . . .
H59 H 0.7296 0.3849 1.0661 0.041 Uiso 1 1 calc R . . . .
C60 C 0.8395(2) 0.40023(10) 1.14430(15) 0.0476(7) Uani 1 1 d . . . . .
H60A H 0.8803 0.3789 1.1325 0.071 Uiso 1 1 calc GR . . . .
H60B H 0.8078 0.3919 1.1837 0.071 Uiso 1 1 calc GR . . . .
H60C H 0.8772 0.4238 1.1581 0.071 Uiso 1 1 calc GR . . . .
C61 C 0.6967(2) 0.44091(11) 1.09771(16) 0.0478(7) Uani 1 1 d . . . . .
H61A H 0.7306 0.4655 1.1115 0.072 Uiso 1 1 calc GR . . . .
H61B H 0.6665 0.4315 1.1371 0.072 Uiso 1 1 calc GR . . . .
H61C H 0.6489 0.4458 1.0562 0.072 Uiso 1 1 calc GR . . . .
C62 C 0.88399(17) 0.37321(8) 0.85074(13) 0.0329(5) Uani 1 1 d . . . . .
H62 H 0.8432 0.3500 0.8570 0.040 Uiso 1 1 calc R . . . .
C63 C 0.8549(2) 0.38909(10) 0.77555(14) 0.0460(7) Uani 1 1 d . . . . .
H63A H 0.7913 0.4000 0.7709 0.069 Uiso 1 1 calc GR . . . .
H63B H 0.8561 0.3676 0.7413 0.069 Uiso 1 1 calc GR . . . .
H63C H 0.8986 0.4099 0.7662 0.069 Uiso 1 1 calc GR . . . .
C64 C 0.9856(3) 0.35897(17) 0.8616(2) 0.0831(16) Uani 1 1 d . . . . .
H64A H 1.0275 0.3815 0.8586 0.125 Uiso 1 1 calc GR . . . .
H64B H 0.9938 0.3397 0.8248 0.125 Uiso 1 1 calc GR . . . .
H64C H 1.0009 0.3466 0.9084 0.125 Uiso 1 1 calc GR . . . .
F1 F 0.0599(3) 0.48774(8) 0.80489(19) 0.0672(11) Uani 0.812(6) 1 d . . P C 1
F1A F 0.0152(7) 0.4769(3) 0.7559(8) 0.047(3) Uani 0.188(6) 1 d . U P C 2
F2A F 0.1067(11) 0.4557(3) 0.6968(7) 0.059(4) Uani 0.188(6) 1 d . . P C 2
F2 F 0.0138(2) 0.46508(8) 0.7034(2) 0.0754(13) Uani 0.812(6) 1 d . . P C 1
F3A F 0.1624(9) 0.4782(4) 0.8002(7) 0.058(4) Uani 0.188(6) 1 d . . P C 2
F3 F 0.15791(17) 0.45949(8) 0.7487(2) 0.0621(14) Uani 0.812(6) 1 d . . P C 1
F4 F 0.31485(11) 0.60533(6) 0.61741(10) 0.0474(4) Uani 1 1 d . . . . .
F5 F 0.32995(11) 0.61675(5) 0.72840(10) 0.0444(4) Uani 1 1 d . . . . .
F6 F 0.37138(10) 0.56082(5) 0.69231(11) 0.0468(4) Uani 1 1 d . . . . .
F7 F 0.07614(17) 0.60602(6) 0.39893(11) 0.0604(6) Uani 1 1 d . . . . .
F8 F -0.01258(18) 0.64439(11) 0.33217(11) 0.0934(10) Uani 1 1 d . . . . .
F9 F 0.11844(17) 0.66545(7) 0.38656(13) 0.0711(7) Uani 1 1 d . . . . .
F10 F -0.1618(3) 0.75664(9) 0.43618(16) 0.1066(12) Uani 1 1 d . . . . .
F11 F -0.1017(4) 0.76754(9) 0.5404(3) 0.203(3) Uani 1 1 d . . . . .
F12 F -0.2279(2) 0.74036(8) 0.51900(17) 0.0946(10) Uani 1 1 d . . . . .
F13 F 0.0916(3) 0.74069(9) 0.7652(2) 0.1360(18) Uani 1 1 d . . . . .
F14 F 0.05601(16) 0.74268(6) 0.86659(13) 0.0681(7) Uani 1 1 d . . . . .
F15 F -0.04168(17) 0.76197(5) 0.78032(12) 0.0661(6) Uani 1 1 d . . . . .
F16 F -0.1233(2) 0.57915(6) 0.89194(11) 0.0671(6) Uani 1 1 d . . . . .
F17 F -0.0911(2) 0.62928(9) 0.95508(11) 0.0968(11) Uani 1 1 d . . . . .
F18 F -0.22221(17) 0.62425(10) 0.88893(17) 0.0982(11) Uani 1 1 d . . . . .
F19 F -0.44890(12) 0.61547(6) 0.58415(11) 0.0514(5) Uani 1 1 d . . . . .
F20 F -0.46699(12) 0.55571(6) 0.61510(11) 0.0531(5) Uani 1 1 d . . . . .
F21 F -0.39805(13) 0.59752(8) 0.68903(10) 0.0637(6) Uani 1 1 d . . . . .
F22 F -0.29626(15) 0.49198(7) 0.44473(11) 0.0643(6) Uani 1 1 d . . . . .
F23 F -0.16894(18) 0.51779(6) 0.42710(10) 0.0629(6) Uani 1 1 d . . . . .
F24 F -0.16710(16) 0.47417(6) 0.50714(10) 0.0566(5) Uani 1 1 d . . . . .
C65 C 0.03952(14) 0.58473(6) 0.65768(11) 0.0213(4) Uani 1 1 d . . . . .
C66 C 0.02932(15) 0.54691(6) 0.68547(12) 0.0233(4) Uani 1 1 d . . . . .
H66 H -0.0320 0.5371 0.6871 0.028 Uiso 1 1 calc R . . . .
C67 C 0.10585(15) 0.52329(6) 0.71065(12) 0.0243(4) Uani 1 1 d . . . . .
C68 C 0.19710(15) 0.53624(6) 0.70910(11) 0.0223(4) Uani 1 1 d . . . . .
H68 H 0.2496 0.5203 0.7269 0.027 Uiso 1 1 calc R . . . .
C69 C 0.20858(14) 0.57317(6) 0.68072(11) 0.0214(4) Uani 1 1 d . . . . .
C70 C 0.13216(14) 0.59716(6) 0.65569(11) 0.0214(4) Uani 1 1 d . . . . .
H70 H 0.1428 0.6224 0.6369 0.026 Uiso 1 1 calc R . . . .
C71 C 0.08780(18) 0.48405(8) 0.74162(16) 0.0373(6) Uani 1 1 d . . . . .
C72 C 0.30590(15) 0.58863(7) 0.67941(14) 0.0280(5) Uani 1 1 d . . . . .
C73 C -0.04458(16) 0.64326(7) 0.57147(12) 0.0254(4) Uani 1 1 d . . . . .
C74 C 0.00076(16) 0.63200(7) 0.51450(12) 0.0276(4) Uani 1 1 d . . . . .
H74 H 0.0341 0.6077 0.5170 0.033 Uiso 1 1 calc R . . . .
C75 C -0.00206(18) 0.65564(8) 0.45442(13) 0.0323(5) Uani 1 1 d . . . . .
C76 C -0.0488(2) 0.69155(8) 0.44876(15) 0.0384(6) Uani 1 1 d . . . . .
H76 H -0.0496 0.7078 0.4081 0.046 Uiso 1 1 calc R . . . .
C77 C -0.0943(2) 0.70297(8) 0.50406(15) 0.0363(6) Uani 1 1 d . . . . .
C78 C -0.09247(17) 0.67951(7) 0.56460(14) 0.0312(5) Uani 1 1 d . . . . .
H78 H -0.1242 0.6883 0.6018 0.037 Uiso 1 1 calc R . . . .
C79 C 0.0450(2) 0.64304(9) 0.39385(14) 0.0368(6) Uani 1 1 d . . . . .
C80 C -0.1442(3) 0.74196(10) 0.5002(2) 0.0545(8) Uani 1 1 d . . . . .
C81 C -0.05635(15) 0.63673(6) 0.71204(12) 0.0240(4) Uani 1 1 d . . . . .
C82 C -0.01586(16) 0.67435(7) 0.72550(14) 0.0290(5) Uani 1 1 d . . . . .
H82 H 0.0124 0.6870 0.6897 0.035 Uiso 1 1 calc R . . . .
C83 C -0.01639(16) 0.69344(7) 0.79029(14) 0.0302(5) Uani 1 1 d . . . . .
C84 C -0.05514(16) 0.67591(7) 0.84447(13) 0.0298(5) Uani 1 1 d . . . . .
H84 H -0.0571 0.6894 0.8879 0.036 Uiso 1 1 calc R . . . .
C85 C -0.09103(16) 0.63807(7) 0.83352(12) 0.0275(4) Uani 1 1 d . . . . .
C86 C -0.09289(15) 0.61862(7) 0.76835(11) 0.0237(4) Uani 1 1 d . . . . .
H86 H -0.1191 0.5929 0.7621 0.028 Uiso 1 1 calc R . . . .
C87 C 0.0224(2) 0.73475(9) 0.79989(18) 0.0427(6) Uani 1 1 d . . . . .
C88 C -0.1325(2) 0.61777(8) 0.89197(13) 0.0363(6) Uani 1 1 d . . . . .
C89 C -0.14622(15) 0.58766(6) 0.61019(11) 0.0225(4) Uani 1 1 d . . . . .
C90 C -0.23486(15) 0.59636(7) 0.62821(12) 0.0256(4) Uani 1 1 d . . . . .
H90 H -0.2404 0.6172 0.6607 0.031 Uiso 1 1 calc R . . . .
C91 C -0.31484(16) 0.57522(7) 0.59963(12) 0.0276(4) Uani 1 1 d . . . . .
C92 C -0.31088(17) 0.54530(8) 0.55072(13) 0.0301(5) Uani 1 1 d . . . . .
H92 H -0.3656 0.5311 0.5311 0.036 Uiso 1 1 calc R . . . .
C93 C -0.22396(17) 0.53672(7) 0.53128(12) 0.0275(4) Uani 1 1 d . . . . .
C94 C -0.14343(16) 0.55736(7) 0.56028(11) 0.0248(4) Uani 1 1 d . . . . .
H94 H -0.0852 0.5508 0.5459 0.030 Uiso 1 1 calc R . . . .
C95 C -0.40719(18) 0.58560(9) 0.62205(14) 0.0362(5) Uani 1 1 d . . . . .
C96 C -0.2142(2) 0.50498(8) 0.47790(13) 0.0360(5) Uani 1 1 d . . . . .
B1 B -0.05120(15) 0.61365(6) 0.63807(12) 0.0174(4) Uani 1 1 d . . . . .

loop_
_atom_site_aniso_label
_atom_site_aniso_U_11
_atom_site_aniso_U_22
_atom_site_aniso_U_33
_atom_site_aniso_U_23
_atom_site_aniso_U_13
_atom_site_aniso_U_12
P1 0.0112(2) 0.0140(2) 0.0146(2) 0.00194(16) 0.00075(16) -0.00163(15)
O1 0.0240(7) 0.0204(7) 0.0323(8) -0.0078(6) 0.0154(6) -0.0070(6)
N1 0.0151(7) 0.0228(8) 0.0211(8) 0.0006(6) 0.0052(6) -0.0037(6)
N2 0.0181(8) 0.0168(8) 0.0248(8) 0.0055(6) -0.0043(6) -0.0019(6)
N3 0.0184(8) 0.0207(8) 0.0221(8) 0.0063(6) -0.0005(6) 0.0006(6)
N4 0.0154(8) 0.0202(8) 0.0234(8) 0.0053(6) -0.0003(6) 0.0017(6)
N5 0.0170(7) 0.0159(7) 0.0173(7) 0.0007(6) -0.0022(6) 0.0006(6)
N6 0.0168(8) 0.0202(8) 0.0200(8) 0.0005(6) -0.0032(6) 0.0006(6)
N7 0.0239(9) 0.0161(8) 0.0234(8) 0.0030(6) -0.0050(7) 0.0008(6)
C1 0.0184(9) 0.0207(9) 0.0237(9) 0.0016(7) 0.0081(7) -0.0026(7)
C2 0.0337(12) 0.0312(12) 0.0375(13) -0.0078(10) 0.0227(10) -0.0058(9)
C3 0.0130(8) 0.0176(8) 0.0178(8) 0.0015(7) 0.0035(6) -0.0017(6)
C4 0.0151(8) 0.0184(9) 0.0215(9) 0.0003(7) 0.0055(7) -0.0030(7)
C5 0.0241(10) 0.0200(10) 0.0311(11) -0.0051(8) 0.0094(8) -0.0083(8)
C6A 0.011(6) 0.035(6) 0.031(8) -0.003(5) 0.002(4) -0.005(4)
C6 0.028(5) 0.032(4) 0.028(3) -0.002(2) 0.005(3) -0.015(3)
C7 0.033(4) 0.038(4) 0.027(4) 0.008(3) 0.005(3) -0.015(3)
C7A 0.021(6) 0.025(5) 0.028(7) 0.013(4) 0.001(4) -0.007(4)
C8 0.037(4) 0.035(4) 0.055(4) -0.007(3) 0.017(3) -0.020(3)
C8A 0.037(5) 0.024(5) 0.028(4) -0.002(3) 0.003(4) -0.016(4)
C9A 0.098(11) 0.045(6) 0.041(6) -0.023(5) 0.030(7) -0.042(7)
C9 0.100(7) 0.080(6) 0.060(5) -0.049(5) 0.049(5) -0.074(6)
C10A 0.056(6) 0.037(5) 0.038(5) -0.019(4) 0.023(5) -0.026(5)
C10 0.071(5) 0.059(4) 0.053(4) -0.034(4) 0.044(4) -0.046(4)
C11 0.0168(8) 0.0164(8) 0.0151(8) 0.0001(6) 0.0002(6) -0.0008(7)
C12 0.0242(10) 0.0242(10) 0.0312(11) 0.0122(9) -0.0020(8) 0.0040(8)
C13 0.0216(10) 0.0269(11) 0.0325(11) 0.0101(9) -0.0026(8) 0.0052(8)
C14 0.0206(9) 0.0218(10) 0.0293(11) 0.0103(8) 0.0025(8) -0.0016(8)
C15 0.0285(11) 0.0322(12) 0.0343(12) 0.0109(10) 0.0085(9) 0.0020(9)
C16 0.0288(12) 0.0449(15) 0.0538(16) 0.0184(13) 0.0167(11) 0.0018(11)
C17 0.0246(12) 0.0388(15) 0.077(2) 0.0207(14) 0.0105(13) -0.0082(10)
C18 0.0314(13) 0.0343(14) 0.0606(18) 0.0038(12) -0.0022(12) -0.0120(10)
C19 0.0254(11) 0.0296(12) 0.0370(13) 0.0045(10) -0.0003(9) -0.0043(9)
C20 0.0398(14) 0.0423(15) 0.0411(14) -0.0022(12) 0.0126(11) 0.0006(11)
C21 0.0585(19) 0.0530(18) 0.0445(16) -0.0002(14) 0.0139(14) 0.0140(15)
C22 0.067(2) 0.062(2) 0.055(2) -0.0179(17) -0.0121(17) 0.0200(18)
C23 0.0344(13) 0.0466(15) 0.0318(13) -0.0076(11) -0.0007(10) -0.0068(11)
C24 0.077(2) 0.0402(16) 0.0387(15) -0.0016(12) 0.0063(15) 0.0006(15)
C25 0.075(2) 0.0464(18) 0.0532(19) 0.0045(15) 0.0163(17) 0.0167(17)
C26 0.0129(8) 0.0172(9) 0.0267(10) 0.0007(7) 0.0016(7) 0.0006(7)
C27A 0.026(6) 0.025(6) 0.027(7) 0.001(5) 0.004(4) 0.000(4)
C27 0.0156(17) 0.0188(19) 0.023(2) 0.0022(16) -0.0016(15) -0.0008(13)
C28A 0.024(6) 0.035(7) 0.031(11) 0.000(8) -0.005(9) -0.007(5)
C28 0.0311(19) 0.0252(18) 0.036(3) 0.001(2) -0.008(2) -0.0090(13)
C29A 0.026(8) 0.036(8) 0.049(11) 0.003(9) 0.018(7) -0.001(6)
C29 0.032(2) 0.037(2) 0.049(4) 0.010(3) 0.002(3) -0.0186(16)
C30 0.031(3) 0.045(3) 0.034(3) 0.010(3) 0.012(2) -0.003(2)
C30A 0.031(10) 0.029(7) 0.042(11) 0.001(9) 0.026(8) 0.003(7)
C31A 0.020(6) 0.023(6) 0.017(6) 0.000(4) 0.008(5) -0.007(4)
C31 0.020(2) 0.0203(19) 0.023(2) -0.0039(15) 0.0004(16) 0.0017(16)
C32 0.031(2) 0.039(2) 0.0205(16) -0.0055(15) 0.0010(15) 0.0031(17)
C32A 0.029(7) 0.031(7) 0.037(8) -0.003(5) -0.003(6) -0.013(5)
C33 0.073(3) 0.059(3) 0.0326(19) -0.0161(18) -0.0089(19) 0.032(2)
C33A 0.044(8) 0.069(10) 0.030(6) -0.013(6) 0.001(5) 0.011(7)
C34 0.072(2) 0.0491(18) 0.0408(16) 0.0012(14) -0.0141(15) 0.0150(16)
C35A 0.021(6) 0.017(4) 0.015(4) -0.006(3) 0.003(5) 0.002(5)
C35 0.032(3) 0.033(2) 0.0256(19) -0.0027(15) 0.003(2) 0.003(2)
C36A 0.036(9) 0.051(10) 0.052(9) -0.006(7) 0.010(7) 0.016(7)
C36 0.047(3) 0.077(4) 0.052(3) -0.022(3) 0.020(2) 0.016(3)
C37 0.049(4) 0.040(4) 0.048(3) -0.016(3) 0.016(2) -0.001(3)
C37A 0.028(7) 0.032(9) 0.037(8) -0.014(6) -0.004(6) 0.005(6)
C38 0.0191(9) 0.0163(9) 0.0152(8) -0.0003(6) 0.0008(7) -0.0004(7)
C39 0.0317(12) 0.0229(10) 0.0319(12) 0.0038(9) -0.0126(9) 0.0054(9)
C40 0.0258(11) 0.0256(11) 0.0309(11) 0.0007(9) -0.0110(9) 0.0052(8)
C41 0.0275(10) 0.0168(9) 0.0230(10) 0.0067(7) -0.0024(8) -0.0011(8)
C42 0.0301(11) 0.0171(9) 0.0323(11) 0.0044(8) -0.0020(9) 0.0022(8)
C43 0.0444(14) 0.0187(11) 0.0500(15) 0.0012(10) 0.0016(12) -0.0061(10)
C44 0.0501(17) 0.0288(13) 0.077(2) 0.0055(14) 0.0159(16) -0.0156(12)
C45 0.0480(16) 0.0357(14) 0.0621(19) 0.0087(13) 0.0256(14) -0.0072(12)
C46 0.0379(13) 0.0251(11) 0.0301(11) 0.0089(9) 0.0087(9) -0.0007(9)
C47 0.0374(13) 0.0196(11) 0.0543(16) -0.0039(10) 0.0088(12) 0.0056(9)
C48 0.071(2) 0.0275(13) 0.0511(17) -0.0018(12) 0.0187(15) 0.0099(13)
C49 0.0443(17) 0.0385(16) 0.082(2) -0.0095(16) -0.0066(16) 0.0193(13)
C50 0.0546(16) 0.0282(12) 0.0325(12) 0.0078(10) 0.0214(11) 0.0026(11)
C51 0.084(2) 0.0424(16) 0.0322(14) 0.0003(12) 0.0180(15) 0.0005(16)
C52 0.068(2) 0.0482(18) 0.061(2) 0.0160(15) 0.0416(18) 0.0123(15)
C53 0.0167(9) 0.0210(9) 0.0227(9) -0.0017(7) -0.0024(7) -0.0016(7)
C54 0.0236(10) 0.0276(11) 0.0277(11) -0.0055(8) 0.0000(8) 0.0002(8)
C55 0.0375(13) 0.0269(12) 0.0453(15) -0.0135(10) -0.0010(11) -0.0030(10)
C56 0.0345(13) 0.0288(12) 0.0558(17) -0.0002(11) -0.0007(12) -0.0126(10)
C57 0.0261(11) 0.0372(13) 0.0419(14) 0.0056(11) 0.0058(10) -0.0091(10)
C58 0.0181(9) 0.0307(11) 0.0264(10) 0.0005(8) 0.0010(8) -0.0019(8)
C59 0.0368(13) 0.0392(13) 0.0259(11) -0.0061(10) 0.0066(9) 0.0060(10)
C60 0.0539(17) 0.0589(19) 0.0293(13) -0.0059(12) 0.0038(12) 0.0242(15)
C61 0.0465(16) 0.063(2) 0.0352(14) -0.0008(13) 0.0112(12) 0.0224(14)
C62 0.0285(11) 0.0433(14) 0.0279(11) -0.0050(10) 0.0073(9) 0.0002(10)
C63 0.0497(16) 0.0621(19) 0.0274(12) 0.0009(12) 0.0098(11) -0.0221(14)
C64 0.050(2) 0.127(4) 0.067(2) -0.047(3) -0.0050(18) 0.042(2)
F1 0.086(2) 0.0509(15) 0.079(2) 0.0338(15) 0.058(2) 0.0125(14)
F1A 0.024(4) 0.050(5) 0.073(8) 0.031(5) 0.026(5) -0.001(4)
F2A 0.102(11) 0.015(4) 0.066(8) 0.008(4) 0.027(8) -0.003(5)
F2 0.0578(18) 0.0337(13) 0.126(3) 0.0295(16) -0.0140(19) -0.0183(12)
F3A 0.070(7) 0.041(6) 0.056(7) 0.031(5) -0.016(5) -0.003(5)
F3 0.0357(13) 0.0383(13) 0.121(4) 0.0481(19) 0.0385(18) 0.0184(11)
F4 0.0309(8) 0.0647(12) 0.0502(10) 0.0178(8) 0.0176(7) -0.0073(7)
F5 0.0338(8) 0.0373(9) 0.0620(11) -0.0117(8) 0.0070(7) -0.0118(7)
F6 0.0193(7) 0.0306(8) 0.0918(14) 0.0084(8) 0.0126(8) 0.0053(6)
F7 0.0867(15) 0.0540(11) 0.0503(11) 0.0082(9) 0.0413(11) 0.0131(10)
F8 0.0703(15) 0.183(3) 0.0289(10) 0.0033(13) 0.0126(9) 0.0483(18)
F9 0.0746(14) 0.0673(14) 0.0862(16) -0.0022(12) 0.0592(13) -0.0118(11)
F10 0.147(3) 0.0886(19) 0.100(2) 0.0653(17) 0.067(2) 0.0722(19)
F11 0.187(4) 0.0547(17) 0.306(6) -0.070(3) -0.149(4) 0.062(2)
F12 0.0959(19) 0.0771(17) 0.125(2) 0.0477(16) 0.0602(18) 0.0583(15)
F13 0.142(3) 0.0799(18) 0.221(4) -0.096(2) 0.138(3) -0.0847(19)
F14 0.0749(14) 0.0362(10) 0.0780(14) -0.0091(9) -0.0358(12) -0.0032(9)
F15 0.0868(15) 0.0266(9) 0.0737(14) 0.0005(8) -0.0229(12) 0.0050(9)
F16 0.118(2) 0.0415(10) 0.0488(11) 0.0081(8) 0.0364(12) -0.0027(11)
F17 0.152(3) 0.112(2) 0.0261(9) -0.0110(11) 0.0108(12) -0.072(2)
F18 0.0548(13) 0.137(3) 0.112(2) 0.068(2) 0.0405(14) 0.0210(15)
F19 0.0364(9) 0.0494(10) 0.0700(12) 0.0130(9) 0.0133(8) 0.0187(8)
F20 0.0359(9) 0.0559(11) 0.0724(13) 0.0066(9) 0.0243(9) -0.0025(8)
F21 0.0342(9) 0.1140(19) 0.0456(10) -0.0240(11) 0.0151(8) 0.0052(10)
F22 0.0540(11) 0.0751(14) 0.0576(12) -0.0379(11) -0.0106(9) 0.0044(10)
F23 0.0951(16) 0.0612(12) 0.0389(10) -0.0170(9) 0.0306(10) -0.0053(11)
F24 0.0790(14) 0.0429(10) 0.0424(10) -0.0105(8) -0.0076(9) 0.0227(9)
C65 0.0200(9) 0.0215(9) 0.0235(10) 0.0042(7) 0.0071(7) 0.0028(7)
C66 0.0200(9) 0.0235(10) 0.0278(10) 0.0065(8) 0.0083(8) 0.0011(8)
C67 0.0230(10) 0.0219(10) 0.0297(11) 0.0063(8) 0.0099(8) 0.0025(8)
C68 0.0199(9) 0.0221(10) 0.0262(10) 0.0028(8) 0.0078(8) 0.0042(7)
C69 0.0176(9) 0.0221(10) 0.0256(10) -0.0007(8) 0.0069(7) 0.0016(7)
C70 0.0210(9) 0.0182(9) 0.0262(10) 0.0022(7) 0.0074(8) 0.0013(7)
C71 0.0306(12) 0.0282(12) 0.0561(16) 0.0187(11) 0.0159(11) 0.0064(10)
C72 0.0194(10) 0.0235(10) 0.0422(13) 0.0016(9) 0.0076(9) 0.0012(8)
C73 0.0237(10) 0.0254(10) 0.0286(11) 0.0052(8) 0.0084(8) 0.0021(8)
C74 0.0271(11) 0.0309(11) 0.0265(11) 0.0043(9) 0.0097(8) 0.0043(9)
C75 0.0314(12) 0.0378(13) 0.0298(12) 0.0064(10) 0.0119(9) 0.0000(10)
C76 0.0420(14) 0.0386(14) 0.0368(13) 0.0170(11) 0.0132(11) 0.0016(11)
C77 0.0394(13) 0.0299(12) 0.0413(14) 0.0118(10) 0.0121(11) 0.0069(10)
C78 0.0298(11) 0.0288(11) 0.0380(13) 0.0127(10) 0.0145(10) 0.0079(9)
C79 0.0417(14) 0.0461(15) 0.0267(12) 0.0094(10) 0.0179(10) 0.0051(11)
C80 0.064(2) 0.0341(15) 0.066(2) 0.0236(15) 0.0117(17) 0.0171(14)
C81 0.0213(9) 0.0228(10) 0.0287(11) 0.0013(8) 0.0063(8) 0.0061(8)
C82 0.0232(10) 0.0258(11) 0.0380(12) -0.0032(9) 0.0052(9) 0.0054(8)
C83 0.0248(11) 0.0258(11) 0.0398(13) -0.0056(9) 0.0040(9) 0.0020(8)
C84 0.0258(11) 0.0325(12) 0.0304(11) -0.0073(9) 0.0022(9) 0.0062(9)
C85 0.0252(10) 0.0315(11) 0.0254(11) -0.0004(9) 0.0027(8) 0.0060(9)
C86 0.0265(10) 0.0237(10) 0.0215(10) 0.0017(8) 0.0061(8) 0.0064(8)
C87 0.0386(14) 0.0333(13) 0.0559(17) -0.0118(12) 0.0060(12) -0.0044(11)
C88 0.0484(15) 0.0410(14) 0.0213(11) 0.0001(10) 0.0109(10) 0.0053(11)
C89 0.0245(10) 0.0234(10) 0.0196(9) 0.0026(7) 0.0040(7) 0.0043(8)
C90 0.0235(10) 0.0300(11) 0.0239(10) 0.0052(8) 0.0050(8) 0.0056(8)
C91 0.0231(10) 0.0344(12) 0.0247(10) 0.0037(9) 0.0020(8) 0.0048(9)
C92 0.0269(11) 0.0353(12) 0.0265(11) 0.0006(9) -0.0008(9) 0.0009(9)
C93 0.0319(11) 0.0309(11) 0.0189(10) -0.0004(8) 0.0011(8) 0.0042(9)
C94 0.0270(10) 0.0283(11) 0.0186(9) -0.0009(8) 0.0022(8) 0.0064(8)
C95 0.0246(11) 0.0474(15) 0.0367(13) -0.0018(11) 0.0047(9) 0.0055(10)
C96 0.0426(14) 0.0381(13) 0.0257(11) -0.0078(10) 0.0001(10) 0.0040(11)
B1 0.0180(9) 0.0168(9) 0.0191(10) 0.0036(7) 0.0078(8) 0.0033(7)

loop_
_atom_type_symbol
_atom_type_description
_atom_type_scat_dispersion_real
_atom_type_scat_dispersion_imag
_atom_type_scat_source
C C 0.0033 0.0016 'International Tables Vol C Tables 4.2.6.8 and 6.1.1.4'
H H 0.0000 0.0000 'International Tables Vol C Tables 4.2.6.8 and 6.1.1.4'
B B 0.0013 0.0007 'International Tables Vol C Tables 4.2.6.8 and 6.1.1.4'
F F 0.0171 0.0103 'International Tables Vol C Tables 4.2.6.8 and 6.1.1.4'
N N 0.0061 0.0033 'International Tables Vol C Tables 4.2.6.8 and 6.1.1.4'
O O 0.0106 0.0060 'International Tables Vol C Tables 4.2.6.8 and 6.1.1.4'
P P 0.1023 0.0942 'International Tables Vol C Tables 4.2.6.8 and 6.1.1.4'

loop_
_geom_angle_atom_site_label_1
_geom_angle_atom_site_label_2
_geom_angle_atom_site_label_3
_geom_angle
_geom_angle_site_symmetry_1
_geom_angle_site_symmetry_3
_geom_angle_publ_flag
N1 P1 C3 102.34(9) . . ?
N2 P1 N1 108.77(10) . . ?
N2 P1 N5 106.61(9) . . ?
N2 P1 C3 115.33(9) . . ?
N5 P1 N1 110.57(9) . . ?
N5 P1 C3 113.14(9) . . ?
C1 O1 C4 121.51(16) . . ?
C1 N1 P1 124.03(15) . . ?
C11 N2 P1 147.36(16) . . ?
C11 N3 C12 110.28(17) . . ?
C11 N3 C14 125.62(17) . . ?
C12 N3 C14 123.97(18) . . ?
C11 N4 C13 109.55(17) . . ?
C11 N4 C26 126.93(17) . . ?
C13 N4 C26 123.31(17) . . ?
C38 N5 P1 136.96(15) . . ?
C38 N6 C40 110.39(18) . . ?
C38 N6 C53 126.15(17) . . ?
C40 N6 C53 123.17(17) . . ?
C38 N7 C39 109.28(18) . . ?
C38 N7 C41 130.00(17) . . ?
C39 N7 C41 120.67(18) . . ?
O1 C1 C2 109.35(18) . . ?
N1 C1 O1 127.02(18) . . ?
N1 C1 C2 123.63(19) . . ?
C4 C3 P1 121.60(15) . . ?
O1 C4 C5 110.98(17) . . ?
C3 C4 O1 123.21(17) . . ?
C3 C4 C5 125.79(18) . . ?
C6A C5 C4 122.8(10) . . ?
C6A C5 C10A 116.5(11) . . ?
C6 C5 C4 120.4(5) . . ?
C6 C5 C10 119.2(5) . . ?
C10A C5 C4 119.4(4) . . ?
C10 C5 C4 119.8(3) . . ?
C7A C6A C5 121.4(19) . . ?
C5 C6 C7 121.1(10) . . ?
C8 C7 C6 120.5(11) . . ?
C6A C7A C8A 119.4(19) . . ?
C7 C8 C9 120.3(9) . . ?
C9A C8A C7A 118.7(16) . . ?
C8A C9A C10A 123.0(12) . . ?
C10 C9 C8 119.2(6) . . ?
C9A C10A C5 119.3(9) . . ?
C9 C10 C5 119.5(5) . . ?
N2 C11 N3 123.54(18) . . ?
N2 C11 N4 131.04(18) . . ?
N3 C11 N4 105.16(16) . . ?
C13 C12 N3 107.30(19) . . ?
C12 C13 N4 107.71(19) . . ?
C15 C14 N3 117.8(2) . . ?
C19 C14 N3 118.2(2) . . ?
C19 C14 C15 124.0(2) . . ?
C14 C15 C20 120.7(2) . . ?
C16 C15 C14 116.4(3) . . ?
C16 C15 C20 122.8(2) . . ?
C17 C16 C15 120.7(3) . . ?
C18 C17 C16 121.4(2) . . ?
C17 C18 C19 120.6(3) . . ?
C14 C19 C18 116.9(3) . . ?
C14 C19 C23 122.1(2) . . ?
C18 C19 C23 121.0(2) . . ?
C21 C20 C15 114.2(3) . . ?
C21 C20 C22 109.8(3) . . ?
C22 C20 C15 110.9(3) . . ?
C19 C23 C24 110.3(3) . . ?
C19 C23 C25 113.1(3) . . ?
C24 C23 C25 111.4(3) . . ?
N4 C26 C27A 130.7(8) . . ?
N4 C26 C31A 110.0(8) . . ?
C27A C26 C31A 119.2(10) . . ?
C27 C26 N4 114.5(3) . . ?
C31 C26 N4 121.0(3) . . ?
C31 C26 C27 124.2(4) . . ?
C26 C27A C32A 116.4(14) . . ?
C28A C27A C26 119.9(17) . . ?
C28A C27A C32A 123(2) . . ?
C26 C27 C32 122.8(4) . . ?
C28 C27 C26 116.3(5) . . ?
C28 C27 C32 120.8(5) . . ?
C27A C28A C29A 123.2(19) . . ?
C29 C28 C27 120.3(5) . . ?
C30A C29A C28A 121.9(18) . . ?
C30 C29 C28 121.0(5) . . ?
C29 C30 C31 121.0(6) . . ?
C29A C30A C31A 123.7(18) . . ?
C30A C31A C26 112.0(14) . . ?
C35A C31A C26 123.9(16) . . ?
C35A C31A C30A 124.1(17) . . ?
C26 C31 C30 117.0(5) . . ?
C26 C31 C35 121.8(5) . . ?
C30 C31 C35 121.1(6) . . ?
C27 C32 C33 113.1(4) . . ?
C27 C32 C34 108.6(4) . . ?
C33 C32 C34 109.7(3) . . ?
C27A C32A C33A 119.0(14) . . ?
C27A C32A C34 128.2(14) . . ?
C33A C32A C34 97.4(12) . . ?
C31A C35A C36A 109.9(15) . . ?
C37A C35A C31A 102.5(19) . . ?
C37A C35A C36A 110(2) . . ?
C31 C35 C37 113.9(6) . . ?
C36 C35 C31 113.9(5) . . ?
C36 C35 C37 109.3(6) . . ?
N5 C38 N6 123.31(18) . . ?
N5 C38 N7 131.43(18) . . ?
N6 C38 N7 105.01(16) . . ?
C40 C39 N7 108.11(19) . . ?
C39 C40 N6 107.21(19) . . ?
C42 C41 N7 117.4(2) . . ?
C46 C41 N7 118.7(2) . . ?
C46 C41 C42 123.4(2) . . ?
C41 C42 C47 123.5(2) . . ?
C43 C42 C41 117.0(2) . . ?
C43 C42 C47 119.5(2) . . ?
C44 C43 C42 121.0(3) . . ?
C43 C44 C45 120.9(3) . . ?
C44 C45 C46 120.8(3) . . ?
C41 C46 C50 121.9(2) . . ?
C45 C46 C41 116.9(2) . . ?
C45 C46 C50 121.2(2) . . ?
C42 C47 C48 111.8(2) . . ?
C42 C47 C49 110.7(3) . . ?
C48 C47 C49 109.5(2) . . ?
C46 C50 C51 110.9(2) . . ?
C46 C50 C52 112.7(3) . . ?
C52 C50 C51 110.0(3) . . ?
C54 C53 N6 117.64(19) . . ?
C58 C53 N6 118.91(19) . . ?
C58 C53 C54 123.3(2) . . ?
C53 C54 C55 116.7(2) . . ?
C53 C54 C59 121.4(2) . . ?
C55 C54 C59 121.8(2) . . ?
C56 C55 C54 121.2(2) . . ?
C55 C56 C57 120.5(2) . . ?
C56 C57 C58 121.1(2) . . ?
C53 C58 C62 121.7(2) . . ?
C57 C58 C53 117.1(2) . . ?
C57 C58 C62 121.1(2) . . ?
C54 C59 C60 110.5(2) . . ?
C54 C59 C61 112.7(2) . . ?
C60 C59 C61 110.7(2) . . ?
C58 C62 C63 111.8(2) . . ?
C58 C62 C64 110.4(2) . . ?
C64 C62 C63 110.9(3) . . ?
C66 C65 C70 116.06(19) . . ?
C66 C65 B1 120.49(18) . . ?
C70 C65 B1 123.08(18) . . ?
C67 C66 C65 122.2(2) . . ?
C66 C67 C68 121.0(2) . . ?
C66 C67 C71 118.1(2) . . ?
C68 C67 C71 120.8(2) . . ?
C69 C68 C67 117.67(19) . . ?
C68 C69 C70 121.66(19) . . ?
C68 C69 C72 119.40(19) . . ?
C70 C69 C72 118.89(19) . . ?
C69 C70 C65 121.38(19) . . ?
F1 C71 F2 102.0(3) . . ?
F1 C71 C67 111.7(2) . . ?
F1A C71 F2A 106.5(10) . . ?
F1A C71 F3A 112.7(9) . . ?
F1A C71 C67 120.2(5) . . ?
F2A C71 F3A 101.2(10) . . ?
F2A C71 C67 108.6(5) . . ?
F2 C71 C67 112.3(2) . . ?
F3A C71 C67 106.0(5) . . ?
F3 C71 F1 107.8(3) . . ?
F3 C71 F2 106.7(3) . . ?
F3 C71 C67 115.4(2) . . ?
F4 C72 F5 105.4(2) . . ?
F4 C72 C69 112.5(2) . . ?
F5 C72 C69 112.13(19) . . ?
F6 C72 F4 107.5(2) . . ?
F6 C72 F5 105.9(2) . . ?
F6 C72 C69 112.91(19) . . ?
C74 C73 B1 121.71(19) . . ?
C78 C73 C74 116.5(2) . . ?
C78 C73 B1 121.43(19) . . ?
C75 C74 C73 121.5(2) . . ?
C74 C75 C79 121.0(2) . . ?
C76 C75 C74 121.3(2) . . ?
C76 C75 C79 117.7(2) . . ?
C77 C76 C75 118.0(2) . . ?
C76 C77 C78 121.4(2) . . ?
C76 C77 C80 119.4(2) . . ?
C78 C77 C80 119.1(3) . . ?
C77 C78 C73 121.2(2) . . ?
F7 C79 F8 104.7(3) . . ?
F7 C79 C75 113.7(2) . . ?
F8 C79 C75 112.2(2) . . ?
F9 C79 F7 106.3(2) . . ?
F9 C79 F8 106.6(3) . . ?
F9 C79 C75 112.6(3) . . ?
F10 C80 F12 102.6(3) . . ?
F10 C80 C77 113.7(3) . . ?
F11 C80 F10 108.4(4) . . ?
F11 C80 F12 104.2(4) . . ?
F11 C80 C77 113.2(3) . . ?
F12 C80 C77 113.9(3) . . ?
C82 C81 C86 116.7(2) . . ?
C82 C81 B1 121.3(2) . . ?
C86 C81 B1 121.73(19) . . ?
C83 C82 C81 121.4(2) . . ?
C82 C83 C87 119.0(2) . . ?
C84 C83 C82 121.4(2) . . ?
C84 C83 C87 119.6(2) . . ?
C83 C84 C85 118.0(2) . . ?
C84 C85 C86 121.5(2) . . ?
C84 C85 C88 119.4(2) . . ?
C86 C85 C88 119.0(2) . . ?
C85 C86 C81 120.9(2) . . ?
F13 C87 F14 105.3(3) . . ?
F13 C87 F15 108.0(3) . . ?
F13 C87 C83 112.5(2) . . ?
F14 C87 F15 105.5(2) . . ?
F14 C87 C83 112.4(3) . . ?
F15 C87 C83 112.6(2) . . ?
F16 C88 F17 105.3(3) . . ?
F16 C88 C85 113.6(2) . . ?
F17 C88 C85 111.4(2) . . ?
F18 C88 F16 105.4(3) . . ?
F18 C88 F17 107.2(3) . . ?
F18 C88 C85 113.3(2) . . ?
C90 C89 B1 123.55(19) . . ?
C94 C89 C90 116.2(2) . . ?
C94 C89 B1 119.93(18) . . ?
C91 C90 C89 121.7(2) . . ?
C90 C91 C95 119.0(2) . . ?
C92 C91 C90 121.4(2) . . ?
C92 C91 C95 119.6(2) . . ?
C91 C92 C93 117.7(2) . . ?
C92 C93 C94 121.3(2) . . ?
C92 C93 C96 120.9(2) . . ?
C94 C93 C96 117.9(2) . . ?
C93 C94 C89 121.7(2) . . ?
F19 C95 C91 111.6(2) . . ?
F20 C95 F19 107.1(2) . . ?
F20 C95 F21 107.1(2) . . ?
F20 C95 C91 112.7(2) . . ?
F21 C95 F19 105.1(2) . . ?
F21 C95 C91 112.7(2) . . ?
F22 C96 C93 112.9(2) . . ?
F23 C96 F22 105.4(2) . . ?
F23 C96 C93 111.8(2) . . ?
F24 C96 F22 107.5(2) . . ?
F24 C96 F23 106.7(2) . . ?
F24 C96 C93 112.1(2) . . ?
C65 B1 C73 113.90(16) . . ?
C65 B1 C89 110.57(16) . . ?
C73 B1 C89 102.94(16) . . ?
C81 B1 C65 103.50(16) . . ?
C81 B1 C73 113.34(17) . . ?
C81 B1 C89 112.90(16) . . ?

loop_
_geom_bond_atom_site_label_1
_geom_bond_atom_site_label_2
_geom_bond_distance
_geom_bond_site_symmetry_2
_geom_bond_publ_flag
P1 N1 1.6708(18) . ?
P1 N2 1.5682(17) . ?
P1 N5 1.5816(17) . ?
P1 C3 1.7627(19) . ?
O1 C1 1.375(2) . ?
O1 C4 1.384(2) . ?
N1 C1 1.261(3) . ?
N2 C11 1.298(2) . ?
N3 C11 1.368(2) . ?
N3 C12 1.388(3) . ?
N3 C14 1.441(3) . ?
N4 C11 1.369(2) . ?
N4 C13 1.397(3) . ?
N4 C26 1.433(3) . ?
N5 C38 1.309(2) . ?
N6 C38 1.366(2) . ?
N6 C40 1.388(3) . ?
N6 C53 1.441(3) . ?
N7 C38 1.377(3) . ?
N7 C39 1.393(3) . ?
N7 C41 1.443(3) . ?
C1 C2 1.501(3) . ?
C3 C4 1.336(3) . ?
C4 C5 1.477(3) . ?
C5 C6A 1.39(2) . ?
C5 C6 1.350(12) . ?
C5 C10A 1.415(10) . ?
C5 C10 1.412(7) . ?
C6A C7A 1.37(3) . ?
C6 C7 1.408(16) . ?
C7 C8 1.329(17) . ?
C7A C8A 1.43(3) . ?
C8 C9 1.416(14) . ?
C8A C9A 1.31(2) . ?
C9A C10A 1.396(14) . ?
C9 C10 1.393(7) . ?
C12 C13 1.336(3) . ?
C14 C15 1.402(3) . ?
C14 C19 1.380(3) . ?
C15 C16 1.396(4) . ?
C15 C20 1.533(4) . ?
C16 C17 1.375(5) . ?
C17 C18 1.367(5) . ?
C18 C19 1.402(3) . ?
C19 C23 1.519(4) . ?
C20 C21 1.510(4) . ?
C20 C22 1.524(5) . ?
C23 C24 1.524(4) . ?
C23 C25 1.526(5) . ?
C26 C27A 1.44(2) . ?
C26 C27 1.408(6) . ?
C26 C31A 1.545(19) . ?
C26 C31 1.366(7) . ?
C27A C28A 1.33(3) . ?
C27A C32A 1.51(2) . ?
C27 C28 1.395(7) . ?
C27 C32 1.524(7) . ?
C28A C29A 1.36(2) . ?
C28 C29 1.380(8) . ?
C29A C30A 1.33(3) . ?
C29 C30 1.371(9) . ?
C30 C31 1.389(10) . ?
C30A C31A 1.46(3) . ?
C31A C35A 1.42(2) . ?
C31 C35 1.534(8) . ?
C32 C33 1.531(6) . ?
C32 C34 1.534(5) . ?
C32A C33A 1.55(2) . ?
C32A C34 1.578(16) . ?
C35A C36A 1.48(2) . ?
C35A C37A 1.32(3) . ?
C35 C36 1.528(7) . ?
C35 C37 1.604(12) . ?
C39 C40 1.332(3) . ?
C41 C42 1.402(3) . ?
C41 C46 1.401(3) . ?
C42 C43 1.399(3) . ?
C42 C47 1.520(4) . ?
C43 C44 1.372(5) . ?
C44 C45 1.388(5) . ?
C45 C46 1.397(4) . ?
C46 C50 1.521(4) . ?
C47 C48 1.533(4) . ?
C47 C49 1.538(4) . ?
C50 C51 1.537(4) . ?
C50 C52 1.530(4) . ?
C53 C54 1.400(3) . ?
C53 C58 1.398(3) . ?
C54 C55 1.400(3) . ?
C54 C59 1.512(3) . ?
C55 C56 1.375(4) . ?
C56 C57 1.382(4) . ?
C57 C58 1.390(3) . ?
C58 C62 1.512(3) . ?
C59 C60 1.533(4) . ?
C59 C61 1.533(4) . ?
C62 C63 1.528(4) . ?
C62 C64 1.527(4) . ?
F1 C71 1.336(4) . ?
F1A C71 1.149(8) . ?
F2A C71 1.342(11) . ?
F2 C71 1.358(4) . ?
F3A C71 1.440(10) . ?
F3 C71 1.301(3) . ?
F4 C72 1.336(3) . ?
F5 C72 1.342(3) . ?
F6 C72 1.329(3) . ?
F7 C79 1.330(3) . ?
F8 C79 1.331(4) . ?
F9 C79 1.328(3) . ?
F10 C80 1.307(4) . ?
F11 C80 1.252(5) . ?
F12 C80 1.313(4) . ?
F13 C87 1.297(4) . ?
F14 C87 1.317(4) . ?
F15 C87 1.317(4) . ?
F16 C88 1.315(3) . ?
F17 C88 1.317(3) . ?
F18 C88 1.306(4) . ?
F19 C95 1.332(3) . ?
F20 C95 1.323(3) . ?
F21 C95 1.327(3) . ?
F22 C96 1.327(3) . ?
F23 C96 1.324(3) . ?
F24 C96 1.321(3) . ?
C65 C66 1.403(3) . ?
C65 C70 1.408(3) . ?
C65 B1 1.631(3) . ?
C66 C67 1.387(3) . ?
C67 C68 1.393(3) . ?
C67 C71 1.494(3) . ?
C68 C69 1.383(3) . ?
C69 C70 1.393(3) . ?
C69 C72 1.503(3) . ?
C73 C74 1.406(3) . ?
C73 C78 1.405(3) . ?
C73 B1 1.633(3) . ?
C74 C75 1.393(3) . ?
C75 C76 1.387(4) . ?
C75 C79 1.491(3) . ?
C76 C77 1.382(4) . ?
C77 C78 1.399(3) . ?
C77 C80 1.501(4) . ?
C81 C82 1.409(3) . ?
C81 C86 1.409(3) . ?
C81 B1 1.625(3) . ?
C82 C83 1.396(3) . ?
C83 C84 1.383(4) . ?
C83 C87 1.507(4) . ?
C84 C85 1.386(3) . ?
C85 C86 1.404(3) . ?
C85 C88 1.511(3) . ?
C89 C90 1.406(3) . ?
C89 C94 1.405(3) . ?
C89 B1 1.646(3) . ?
C90 C91 1.395(3) . ?
C91 C92 1.385(3) . ?
C91 C95 1.503(3) . ?
C92 C93 1.393(3) . ?
C93 C94 1.395(3) . ?
C93 C96 1.502(3) . ?
